data_2218533
loop_
_publ_author_name
'Zimmermann, Iwan'
'Keene, Tony D.'
'Neels, Antonia'
'Decurtins, Silvio'

_publ_section_title
;
 Di-\m-acetato-\m-aqua-bis[acetatobis(1<i>H</i>-benzimidazole)cobalt(II)]
;
_journal_coeditor_code SI2092
_journal_issue 6
_journal_name_full 'Acta Crystallographica Section E'
_journal_page_first m845
_journal_page_last m846
_journal_paper_doi 10.1107/S1600536808015596
_journal_volume 64
_journal_year 2008
_chemical_formula_iupac '[Co2 (C2 H3 O2)4 (C7 H6 N2)4 (H2 O)]'
_chemical_formula_moiety 'C36 H38 Co2 N8 O9'
_chemical_formula_sum 'C36 H38 Co2 N8 O9'
_chemical_formula_weight 844.6
_chemical_name_systematic
;
Di-\m-acetato-\m-aqua-bis[acetatobis(1H-benzimidazole)cobalt(II)]
;
_space_group_IT_number 41
_symmetry_cell_setting orthorhombic
_symmetry_space_group_name_Hall 'A 2 -2ab'
_symmetry_space_group_name_H-M 'A b a 2'
_audit_creation_method 'WinGX routine CIF_UPDATE'
_cell_angle_alpha 90
_cell_angle_beta 90
_cell_angle_gamma 90
_cell_formula_units_Z 4
_cell_length_a 18.663(4)
_cell_length_b 8.8101(18)
_cell_length_c 22.727(5)
_cell_measurement_reflns_used 15135
_cell_measurement_temperature 150(2)
_cell_measurement_theta_max 29.53
_cell_measurement_theta_min 1.79
_cell_volume 3736.8(14)
_computing_cell_refinement 'CELL in IPDS Software (Stoe & Cie, 2000)'
_computing_data_collection 'EXPOSE in IPDS Software (Stoe & Cie, 2000)'
_computing_data_reduction 'INTEGRATE in IPDS Software (Stoe & Cie, 2000)'
_computing_molecular_graphics 'DIAMOND (Brandenberg, 1999)'
_computing_publication_material 'SHELXL97 (Sheldrick, 2008) and WinGX (Farrugia, 1999)'
_computing_structure_refinement 'SHELXL97 (Sheldrick, 2008)'
_computing_structure_solution 'SIR92 (Altomare <i>et al.</i>,  1994)'
_diffrn_measured_fraction_theta_full 0.993
_diffrn_measured_fraction_theta_max 0.993
_diffrn_measurement_device_type 'Stoe IPDS'
_diffrn_measurement_method '\f oscillation'
_diffrn_radiation_type MoK\a
_diffrn_radiation_wavelength 0.71073
_diffrn_reflns_av_R_equivalents 0.0691
_diffrn_reflns_limit_h_max 25
_diffrn_reflns_limit_h_min -25
_diffrn_reflns_limit_k_max 11
_diffrn_reflns_limit_k_min -12
_diffrn_reflns_limit_l_max 31
_diffrn_reflns_limit_l_min -31
_diffrn_reflns_number 24157
_diffrn_reflns_theta_full 29.27
_diffrn_reflns_theta_max 29.27
_diffrn_reflns_theta_min 1.79
_diffrn_standards_decay_% 0
_diffrn_standards_interval_time 0
_diffrn_standards_number 0
_exptl_absorpt_coefficient_mu 0.953
_exptl_absorpt_correction_T_max 0.956
_exptl_absorpt_correction_T_min 0.914
_exptl_absorpt_correction_type multi-scan
_exptl_absorpt_process_details '(MULscanABS in PLATON03; Spek, 2003)'
_exptl_crystal_colour red
_exptl_crystal_density_diffrn 1.501
_exptl_crystal_density_method 'not measured'
_exptl_crystal_description block
_exptl_crystal_F_000 1744
_exptl_crystal_size_max 0.1
_exptl_crystal_size_mid 0.09
_exptl_crystal_size_min 0.08
_refine_diff_density_max 0.357
_refine_diff_density_min -0.573
_refine_ls_abs_structure_details 'Flack (1983), 2433 Friedel pairs'
_refine_ls_abs_structure_Flack 0.006(12)
_refine_ls_extinction_coef 0.00058(8)
_refine_ls_extinction_expression Fc^*^=kFc[1+0.001xFc^2^\l^3^/sin(2\q)]^-1/4^
_refine_ls_extinction_method 'SHELXL97 (Sheldrick, 2008)'
_refine_ls_goodness_of_fit_ref 0.886
_refine_ls_hydrogen_treatment constr
_refine_ls_matrix_type full
_refine_ls_number_parameters 252
_refine_ls_number_reflns 5048
_refine_ls_number_restraints 1
_refine_ls_restrained_S_all 0.886
_refine_ls_R_factor_gt 0.0352
_refine_ls_shift/su_max 0
_refine_ls_structure_factor_coef Fsqd
_refine_ls_weighting_details 'w=1/[\s^2^(Fo^2^)+(0.0441P)^2^] where P=(Fo^2^+2Fc^2^)/3'
_refine_ls_weighting_scheme calc
_refine_ls_wR_factor_ref 0.0775
_reflns_number_gt 3698
_reflns_number_total 5048
_reflns_threshold_expression I>2\s(I)
_cod_data_source_file si2092.cif
_cod_data_source_block I
_cod_depositor_comments
;
The following automatic conversions were performed:

'_chemical_melting_point' value 'N/A' was changed to '?' - the value
is undefined or not given.

Automatic conversion script
Id: cif_fix_values 1646 2011-03-28 12:23:43Z adriana 

The following automatic conversions were performed:

'_chemical_melting_point' value 'N/A' was changed to '?' - the value
is undefined or not given.

Automatic conversion script
Id: cif_fix_values 1715 2011-07-08 13:25:40Z adriana 
;
_cod_original_cell_volume 3736.7(13)
_cod_original_sg_symbol_Hall 'A 2 -2ac'
_cod_database_code 2218533
_cod_database_fobs_code 2218533

loop_
_symmetry_equiv_pos_as_xyz
'x, y, z'
'-x, -y, z'
'-x+1/2, y+1/2, z'
'x+1/2, -y+1/2, z'
'x, y+1/2, z+1/2'
'-x, -y+1/2, z+1/2'
'-x+1/2, y+1, z+1/2'
'x+1/2, -y+1, z+1/2'

loop_
_atom_site_type_symbol
_atom_site_label
_atom_site_fract_x
_atom_site_fract_y
_atom_site_fract_z
_atom_site_U_iso_or_equiv
_atom_site_adp_type
_atom_site_calc_flag
_atom_site_refinement_flags
_atom_site_occupancy
Co Co1 0.081808(12) 0.11188(3) 0.166836(17) 0.02569(8) Uani d . 1
O O1W 0 0 0.21585(12) 0.0248(5) Uani d S 1
H H1W 0.0227 -0.0745 0.2412 0.03 Uiso calc PR 1
O O2 0.10002(8) -0.1571(2) 0.26630(9) 0.0362(4) Uani d . 1
O O1 0.16471(8) 0.0148(2) 0.21784(9) 0.0305(4) Uani d . 1
O O4 -0.09188(8) 0.0772(2) 0.11088(9) 0.0314(4) Uani d . 1
O O3 0.00530(9) 0.2253(2) 0.11937(9) 0.0365(4) Uani d . 1
N N1 0.16209(10) 0.2216(2) 0.11482(10) 0.0300(5) Uani d . 1
N N4 0.08897(11) 0.5364(3) 0.25660(14) 0.0434(6) Uani d . 1
H H22 0.0924 0.6335 0.2537 0.052 Uiso calc R 1
N N3 0.07962(10) 0.2950(2) 0.22915(11) 0.0318(5) Uani d . 1
N N2 0.26092(9) 0.3580(3) 0.10253(11) 0.0346(5) Uani d . 1
H H12 0.3015 0.3996 0.1104 0.042 Uiso calc R 1
C C27 0.08124(12) 0.3017(3) 0.29057(13) 0.0331(6) Uani d . 1
C C26 0.07634(14) 0.1894(3) 0.33343(13) 0.0389(6) Uani d . 1
H H26 0.0717 0.0877 0.3232 0.047 Uiso calc R 1
C C17 0.16144(11) 0.2838(3) 0.05885(12) 0.0268(5) Uani d . 1
C C22 0.08784(13) 0.4537(3) 0.30791(15) 0.0386(7) Uani d . 1
C C12 0.22350(12) 0.3704(3) 0.05085(12) 0.0298(5) Uani d . 1
C C21 0.08369(13) 0.4376(3) 0.21186(15) 0.0390(6) Uani d . 1
H H21 0.083 0.4669 0.1725 0.047 Uiso calc R 1
C C11 0.22226(12) 0.2688(3) 0.13860(12) 0.0329(6) Uani d . 1
H H11 0.2367 0.2431 0.1765 0.04 Uiso calc R 1
C C3 -0.05615(12) 0.1965(3) 0.10030(12) 0.0286(5) Uani d . 1
C C13 0.23834(15) 0.4491(3) -0.00066(13) 0.0409(7) Uani d . 1
H H13 0.2797 0.5071 -0.0049 0.049 Uiso calc R 1
C C16 0.11186(14) 0.2719(3) 0.01321(13) 0.0350(6) Uani d . 1
H H16 0.0706 0.2136 0.0173 0.042 Uiso calc R 1
C C2 0.22415(14) -0.1402(4) 0.28792(14) 0.0439(7) Uani d . 1
H H2A 0.2663 -0.1147 0.2658 0.066 Uiso calc R 1
H H2B 0.2225 -0.2479 0.294 0.066 Uiso calc R 1
H H2C 0.2255 -0.0895 0.3253 0.066 Uiso calc R 1
C C1 0.15851(12) -0.0905(3) 0.25437(12) 0.0286(5) Uani d . 1
C C4 -0.09095(15) 0.3150(4) 0.06247(15) 0.0434(7) Uani d . 1
H H4A -0.1143 0.267 0.0297 0.065 Uiso calc R 1
H H4B -0.0552 0.3841 0.0482 0.065 Uiso calc R 1
H H4C -0.1257 0.3698 0.0853 0.065 Uiso calc R 1
C C25 0.07865(17) 0.2341(4) 0.39177(15) 0.0514(8) Uani d . 1
H H25 0.0748 0.1607 0.421 0.062 Uiso calc R 1
C C23 0.09133(15) 0.4981(4) 0.36623(17) 0.0508(8) Uani d . 1
H H23 0.0967 0.5996 0.3766 0.061 Uiso calc R 1
C C15 0.12589(16) 0.3494(4) -0.03822(14) 0.0448(7) Uani d . 1
H H15 0.0932 0.3439 -0.069 0.054 Uiso calc R 1
C C24 0.08657(17) 0.3864(4) 0.40805(17) 0.0573(9) Uani d . 1
H H24 0.0886 0.4122 0.4477 0.069 Uiso calc R 1
C C14 0.18851(16) 0.4367(4) -0.04522(14) 0.0455(7) Uani d . 1
H H14 0.1964 0.4871 -0.0806 0.055 Uiso calc R 1

loop_
_atom_site_aniso_label
_atom_site_aniso_U_11
_atom_site_aniso_U_22
_atom_site_aniso_U_33
_atom_site_aniso_U_12
_atom_site_aniso_U_13
_atom_site_aniso_U_23
Co1 0.01518(10) 0.02082(13) 0.04106(16) -0.00018(11) -0.00008(19) 0.00135(18)
O1W 0.0190(10) 0.0170(12) 0.0385(14) 0.0002(9) 0 0
O2 0.0257(7) 0.0211(9) 0.0618(14) 0.0010(7) -0.0038(8) 0.0044(9)
O1 0.0208(7) 0.0293(10) 0.0413(11) 0.0016(7) -0.0033(7) 0.0022(8)
O4 0.0185(7) 0.0307(10) 0.0450(11) -0.0010(6) -0.0023(7) 0.0060(8)
O3 0.0191(7) 0.0347(11) 0.0558(12) -0.0030(7) -0.0059(8) 0.0147(9)
N1 0.0189(9) 0.0282(12) 0.0429(13) -0.0043(8) -0.0002(9) 0.0011(9)
N4 0.0312(11) 0.0187(11) 0.0802(19) -0.0033(9) 0.0069(12) -0.0051(12)
N3 0.0253(9) 0.0194(10) 0.0506(13) 0.0005(9) 0.0034(10) -0.0016(9)
N2 0.0161(8) 0.0391(13) 0.0486(14) -0.0069(8) 0.0019(9) 0.0006(11)
C27 0.0199(9) 0.0234(13) 0.0562(17) 0.0021(10) -0.0002(11) -0.0076(11)
C26 0.0376(13) 0.0283(14) 0.0508(17) 0.0062(11) -0.0028(12) -0.0050(12)
C17 0.0214(10) 0.0212(12) 0.0377(14) 0.0021(9) 0.0032(10) -0.0046(10)
C22 0.0231(11) 0.0221(13) 0.071(2) 0.0000(10) 0.0002(12) -0.0106(13)
C12 0.0214(10) 0.0302(15) 0.0380(14) -0.0002(9) 0.0044(9) -0.0027(11)
C21 0.0317(12) 0.0214(12) 0.0640(19) -0.0009(11) 0.0095(13) 0.0013(13)
C11 0.0202(10) 0.0376(14) 0.0410(15) -0.0032(10) -0.0018(10) 0.0031(12)
C3 0.0197(10) 0.0299(14) 0.0364(14) 0.0046(9) 0.0000(10) -0.0001(11)
C13 0.0354(13) 0.0378(16) 0.0496(18) -0.0009(12) 0.0130(12) 0.0006(13)
C16 0.0276(11) 0.0312(15) 0.0462(17) 0.0012(11) -0.0038(11) -0.0101(13)
C2 0.0308(13) 0.055(2) 0.0460(18) 0.0090(12) -0.0084(12) 0.0021(15)
C1 0.0240(10) 0.0215(13) 0.0404(14) 0.0048(9) -0.0031(10) -0.0063(11)
C4 0.0350(14) 0.0406(17) 0.0545(19) -0.0001(12) -0.0108(14) 0.0165(15)
C25 0.0548(18) 0.0489(19) 0.0504(18) 0.0122(15) -0.0070(16) -0.0068(15)
C23 0.0376(14) 0.0388(17) 0.076(2) 0.0034(13) -0.0068(15) -0.0244(18)
C15 0.0474(15) 0.0504(19) 0.0367(16) 0.0072(14) -0.0048(12) -0.0087(14)
C24 0.0567(18) 0.055(2) 0.060(2) 0.0147(16) -0.0184(18) -0.0205(19)
C14 0.0523(16) 0.0474(18) 0.0367(16) 0.0046(14) 0.0084(13) 0.0004(14)

loop_
_atom_type_symbol
_atom_type_description
_atom_type_scat_dispersion_real
_atom_type_scat_dispersion_imag
_atom_type_scat_source
C C 0.0033 0.0016 'International Tables Vol C Tables 4.2.6.8 and 6.1.1.4'
H H 0 0 'International Tables Vol C Tables 4.2.6.8 and 6.1.1.4'
N N 0.0061 0.0033 'International Tables Vol C Tables 4.2.6.8 and 6.1.1.4'
O O 0.0106 0.006 'International Tables Vol C Tables 4.2.6.8 and 6.1.1.4'
Co Co 0.3494 0.9721 'International Tables Vol C Tables 4.2.6.8 and 6.1.1.4'

loop_
_geom_angle_atom_site_label_1
_geom_angle_atom_site_label_2
_geom_angle_atom_site_label_3
_geom_angle_site_symmetry_1
_geom_angle_site_symmetry_3
_geom_angle
_geom_angle_publ_flag
O3 Co1 O4 . 2 97.48(8) y
O3 Co1 O1 . . 174.69(7) y
O4 Co1 O1 2 . 86.88(7) y
O3 Co1 O1W . . 90.09(6) y
O4 Co1 O1W 2 . 90.78(7) y
O1 Co1 O1W . . 92.89(6) y
O3 Co1 N1 . . 88.66(8) y
O4 Co1 N1 2 . 87.79(8) y
O1 Co1 N1 . . 88.48(7) y
O1W Co1 N1 . . 177.97(9) y
O3 Co1 N3 . . 88.14(8) y
O4 Co1 N3 2 . 174.38(8) y
O1 Co1 N3 . . 87.50(8) y
O1W Co1 N3 . . 89.38(8) y
N1 Co1 N3 . . 92.19(8) y
Co1 O1W Co1 2 . 116.98(13) y
Co1 O1W H1W 2 . 108.1 ?
Co1 O1W H1W . . 108.1 ?
C1 O1 Co1 . . 126.63(14) ?
C3 O4 Co1 . 2 136.38(16) ?
C3 O3 Co1 . . 136.17(18) ?
C11 N1 C17 . . 105.1(2) ?
C11 N1 Co1 . . 120.94(18) ?
C17 N1 Co1 . . 132.86(15) ?
C21 N4 C22 . . 107.3(2) ?
C21 N4 H22 . . 126.3 ?
C22 N4 H22 . . 126.3 ?
C21 N3 C27 . . 104.9(2) ?
C21 N3 Co1 . . 121.2(2) ?
C27 N3 Co1 . . 133.63(17) ?
C11 N2 C12 . . 107.17(19) ?
C11 N2 H12 . . 126.4 ?
C12 N2 H12 . . 126.4 ?
C26 C27 N3 . . 131.9(2) ?
C26 C27 C22 . . 119.2(3) ?
N3 C27 C22 . . 108.8(3) ?
C25 C26 C27 . . 117.8(3) ?
C25 C26 H26 . . 121.1 ?
C27 C26 H26 . . 121.1 ?
N1 C17 C16 . . 131.3(2) ?
N1 C17 C12 . . 109.1(2) ?
C16 C17 C12 . . 119.6(3) ?
N4 C22 C23 . . 131.5(3) ?
N4 C22 C27 . . 105.6(3) ?
C23 C22 C27 . . 122.9(3) ?
N2 C12 C13 . . 131.3(2) ?
N2 C12 C17 . . 105.5(2) ?
C13 C12 C17 . . 123.2(3) ?
N3 C21 N4 . . 113.3(3) ?
N3 C21 H21 . . 123.3 ?
N4 C21 H21 . . 123.3 ?
N1 C11 N2 . . 113.1(2) ?
N1 C11 H11 . . 123.4 ?
N2 C11 H11 . . 123.4 ?
O3 C3 O4 . . 125.8(2) ?
O3 C3 C4 . . 117.0(2) ?
O4 C3 C4 . . 117.2(2) ?
C14 C13 C12 . . 116.4(3) ?
C14 C13 H13 . . 121.8 ?
C12 C13 H13 . . 121.8 ?
C15 C16 C17 . . 117.9(3) ?
C15 C16 H16 . . 121.1 ?
C17 C16 H16 . . 121.1 ?
C1 C2 H2A . . 109.5 ?
C1 C2 H2B . . 109.5 ?
H2A C2 H2B . . 109.5 ?
C1 C2 H2C . . 109.5 ?
H2A C2 H2C . . 109.5 ?
H2B C2 H2C . . 109.5 ?
O1 C1 O2 . . 124.4(2) ?
O1 C1 C2 . . 118.4(2) ?
O2 C1 C2 . . 117.2(2) ?
C3 C4 H4A . . 109.5 ?
C3 C4 H4B . . 109.5 ?
H4A C4 H4B . . 109.5 ?
C3 C4 H4C . . 109.5 ?
H4A C4 H4C . . 109.5 ?
H4B C4 H4C . . 109.5 ?
C26 C25 C24 . . 121.9(4) ?
C26 C25 H25 . . 119 ?
C24 C25 H25 . . 119 ?
C24 C23 C22 . . 117.3(3) ?
C24 C23 H23 . . 121.4 ?
C22 C23 H23 . . 121.4 ?
C16 C15 C14 . . 121.6(3) ?
C16 C15 H15 . . 119.2 ?
C14 C15 H15 . . 119.2 ?
C23 C24 C25 . . 120.8(3) ?
C23 C24 H24 . . 119.6 ?
C25 C24 H24 . . 119.6 ?
C13 C14 C15 . . 121.3(3) ?
C13 C14 H14 . . 119.3 ?
C15 C14 H14 . . 119.3 ?

loop_
_geom_bond_atom_site_label_1
_geom_bond_atom_site_label_2
_geom_bond_site_symmetry_2
_geom_bond_distance
_geom_bond_publ_flag
Co1 O3 . 2.0495(18) y
Co1 O4 2 2.1044(19) y
Co1 O1 . 2.1141(17) y
Co1 O1W . 2.1315(15) y
Co1 N1 . 2.139(2) y
Co1 N3 . 2.147(2) y
O1W Co1 2 2.1315(15) ?
O1W H1W . 0.97 ?
O2 C1 . 1.269(3) y
O1 C1 . 1.250(3) y
O4 C3 . 1.267(3) y
O4 Co1 2 2.1044(19) ?
O3 C3 . 1.252(3) y
N1 C11 . 1.314(3) ?
N1 C17 . 1.385(3) ?
N4 C21 . 1.342(4) ?
N4 C22 . 1.375(4) ?
N4 H22 . 0.86 ?
N3 C21 . 1.319(4) ?
N3 C27 . 1.397(4) ?
N2 C11 . 1.346(3) ?
N2 C12 . 1.371(4) ?
N2 H12 . 0.86 ?
C27 C26 . 1.391(4) ?
C27 C22 . 1.402(4) ?
C26 C25 . 1.384(4) ?
C26 H26 . 0.93 ?
C17 C16 . 1.394(3) ?
C17 C12 . 1.399(3) ?
C22 C23 . 1.383(5) ?
C12 C13 . 1.389(4) ?
C21 H21 . 0.93 ?
C11 H11 . 0.93 ?
C3 C4 . 1.501(4) ?
C13 C14 . 1.379(4) ?
C13 H13 . 0.93 ?
C16 C15 . 1.379(4) ?
C16 H16 . 0.93 ?
C2 C1 . 1.508(3) ?
C2 H2A . 0.96 ?
C2 H2B . 0.96 ?
C2 H2C . 0.96 ?
C4 H4A . 0.96 ?
C4 H4B . 0.96 ?
C4 H4C . 0.96 ?
C25 C24 . 1.400(5) ?
C25 H25 . 0.93 ?
C23 C24 . 1.371(5) ?
C23 H23 . 0.93 ?
C15 C14 . 1.408(4) ?
C15 H15 . 0.93 ?
C24 H24 . 0.93 ?
C14 H14 . 0.93 ?

loop_
_geom_hbond_atom_site_label_D
_geom_hbond_atom_site_label_H
_geom_hbond_atom_site_label_A
_geom_hbond_site_symmetry_A
_geom_hbond_distance_DH
_geom_hbond_distance_HA
_geom_hbond_distance_DA
_geom_hbond_angle_DHA
_geom_hbond_publ_flag
O1W H1W O2 . 0.97 1.714 2.591(2) 148.5 yes
N4 H22 O2 1_565 0.86 1.87 2.717(3) 167 yes
N2 H12 O4 4_555 0.86 2.00 2.812(2) 157 yes
